data_4061769
loop_
_publ_author_name
'Skinner, M. E. G.'
'Toupance, T.'
'Cowhig, D. A.'
'Tyrrell, B. R.'
'Mountford, P.'

_publ_section_title
;
New Group 4 Organometallic and Imido Compounds of Diamide-Diamine
and Related Dianionic O~2~N~2~-Donor Ligands
;
_journal_issue 23
_journal_name_full Organometallics
_journal_page_first 5586
_journal_page_last 5603
_journal_paper_doi 10.1021/om0506365
_journal_volume 24
_journal_year 2005
_chemical_formula_moiety 'C14 H24 N2 O2'
_chemical_formula_sum 'C14 H24 N2 O2'
_chemical_formula_weight 252.36
_space_group_IT_number 14
_symmetry_cell_setting monoclinic
_symmetry_space_group_name_Hall '-P 2yn'
_symmetry_space_group_name_H-M 'P 1 21/n 1'
_cell_angle_alpha 90.00
_cell_angle_beta 107.934(2)
_cell_angle_gamma 90.00
_cell_formula_units_Z 4
_cell_length_a 14.8201(5)
_cell_length_b 6.2365(2)
_cell_length_c 16.7248(7)
_cell_measurement_temperature 150
_cell_volume 1470.7(1)
_diffrn_ambient_temperature 150
_exptl_crystal_density_diffrn 1.140
_cod_depositor_comments
;
The following automatic conversions were performed:
'_symmetry_cell_setting' value 'Monoclinic ' changed to 'monoclinic'
according to '/home/saulius/struct/CIF-dictionaries/cif_core.dic'
dictionary named 'cif_core.dic' version 2.4.1 from 2010-06-29.

Automatic conversion script
Id: cif_fix_enum 1527 2010-12-29 10:47:43Z saulius 
;
_cod_original_sg_symbol_H-M 'P 21/n'
_cod_database_code 4061769

loop_
_symmetry_equiv_pos_as_xyz
x,y,z
-x,-y,-z
-x+1/2,y+1/2,-z+1/2
x+1/2,-y+1/2,z+1/2

loop_
_atom_site_label
_atom_site_type_symbol
_atom_site_fract_x
_atom_site_fract_y
_atom_site_fract_z
_atom_site_U_iso_or_equiv
_atom_site_occupancy
_atom_site_adp_type
N1 N 0.58396(7) 0.47139(18) 0.84990(6) 0.0230 1.0000 Uani
N2 N 0.36144(8) 0.4401(2) 0.86952(8) 0.0316 1.0000 Uani
O1 O 0.62843(7) 0.47123(17) 0.68609(6) 0.0283 1.0000 Uani
O2 O 0.76338(8) 0.32356(19) 0.82262(6) 0.0372 1.0000 Uani
C1 C 0.53356(9) 0.4668(2) 0.69177(8) 0.0270 1.0000 Uani
C2 C 0.52903(9) 0.5787(2) 0.77191(8) 0.0263 1.0000 Uani
C3 C 0.75916(9) 0.3867(2) 0.90420(8) 0.0282 1.0000 Uani
C4 C 0.68069(9) 0.5560(2) 0.88668(8) 0.0261 1.0000 Uani
C5 C 0.4738(1) 0.5933(3) 0.61599(9) 0.0372 1.0000 Uani
C6 C 0.50015(12) 0.2356(3) 0.6889(1) 0.0380 1.0000 Uani
C7 C 0.73950(11) 0.1911(3) 0.9504(1) 0.0388 1.0000 Uani
C8 C 0.8524(1) 0.4927(3) 0.9532(1) 0.0392 1.0000 Uani
C9 C 0.53326(9) 0.4698(2) 0.91284(8) 0.0254 1.0000 Uani
C10 C 0.44411(9) 0.3354(2) 0.88737(8) 0.0248 1.0000 Uani
C11 C 0.4489(1) 0.1133(2) 0.8853(1) 0.0334 1.0000 Uani
C12 C 0.36621(11) -0.0062(3) 0.8637(1) 0.0385 1.0000 Uani
C13 C 0.28067(11) 0.1014(3) 0.8450(1) 0.0364 1.0000 Uani
C14 C 0.2816(1) 0.3214(3) 0.8489(1) 0.0364 1.0000 Uani
H1 H 0.6667(14) 0.406(3) 0.7303(12) 0.0500 1.0000 Uiso
H2 H 0.7992(13) 0.209(3) 0.8267(12) 0.0500 1.0000 Uiso
H21 H 0.55471 0.7272 0.77245 0.0331 1.0000 Uiso
H22 H 0.46122 0.5864 0.77071 0.0331 1.0000 Uiso
H41 H 0.68415 0.6279 0.94099 0.0339 1.0000 Uiso
H42 H 0.69262 0.6639 0.84685 0.0339 1.0000 Uiso
H51 H 0.4063 0.5967 0.61604 0.0469 1.0000 Uiso
H52 H 0.4986 0.7431 0.61897 0.0469 1.0000 Uiso
H53 H 0.4773 0.5233 0.56323 0.0469 1.0000 Uiso
H61 H 0.43402 0.2316 0.6924 0.0503 1.0000 Uiso
H62 H 0.54332 0.1552 0.7374 0.0503 1.0000 Uiso
H63 H 0.50147 0.1677 0.6351 0.0503 1.0000 Uiso
H71 H 0.73611 0.2359 1.0068 0.0488 1.0000 Uiso
H72 H 0.79154 0.0838 0.9577 0.0488 1.0000 Uiso
H73 H 0.67773 0.1254 0.9173 0.0488 1.0000 Uiso
H81 H 0.8496 0.5378 1.0098 0.0491 1.0000 Uiso
H82 H 0.9055 0.3882 0.9602 0.0491 1.0000 Uiso
H83 H 0.8635 0.6213 0.9218 0.0491 1.0000 Uiso
H91 H 0.57666 0.4104 0.96646 0.0334 1.0000 Uiso
H92 H 0.51577 0.6205 0.92226 0.0334 1.0000 Uiso
H111 H 0.5121 0.0408 0.8994 0.0447 1.0000 Uiso
H121 H 0.36826 -0.1664 0.8621 0.0494 1.0000 Uiso
H131 H 0.21931 0.0210 0.8286 0.0477 1.0000 Uiso
H141 H 0.2196 0.3985 0.8359 0.0446 1.0000 Uiso

loop_
_atom_site_aniso_label
_atom_site_aniso_U_11
_atom_site_aniso_U_22
_atom_site_aniso_U_33
_atom_site_aniso_U_23
_atom_site_aniso_U_13
_atom_site_aniso_U_12
N1 0.0238(5) 0.0257(6) 0.0202(5) -0.0012(4) 0.0076(4) 0.0002(4)
N2 0.0292(6) 0.0292(6) 0.0353(6) 0.0005(5) 0.0082(5) 0.0003(5)
O1 0.0255(5) 0.0360(6) 0.0247(5) 0.0026(4) 0.0095(4) -0.0012(4)
O2 0.0395(6) 0.0452(7) 0.0256(5) -0.0024(5) 0.0082(4) 0.0171(5)
C1 0.0242(6) 0.0337(8) 0.0240(6) -0.0006(6) 0.0085(5) -0.0038(6)
C2 0.0279(7) 0.0258(7) 0.0262(6) 0.0013(5) 0.0098(5) 0.0020(5)
C3 0.0263(6) 0.0341(8) 0.0238(6) -0.0008(6) 0.0071(5) 0.0019(6)
C4 0.0268(7) 0.0259(7) 0.0267(6) -0.0026(6) 0.0097(5) -0.0025(5)
C5 0.0289(7) 0.055(1) 0.0265(7) 0.0053(7) 0.0071(6) 0.0004(7)
C6 0.0454(9) 0.0358(8) 0.0355(8) -0.0085(7) 0.0163(7) -0.0142(7)
C7 0.0334(8) 0.0359(9) 0.0451(9) 0.0109(7) 0.0091(7) 0.0056(7)
C8 0.0265(7) 0.052(1) 0.0371(8) -0.0023(7) 0.0063(6) -0.0028(7)
C9 0.0288(7) 0.0263(7) 0.0225(6) -0.0025(5) 0.0100(5) 0.0002(6)
C10 0.0291(6) 0.0275(7) 0.0202(6) -0.0001(5) 0.0111(5) -0.0002(5)
C11 0.0314(7) 0.0285(8) 0.0438(8) 0.0029(7) 0.0168(6) 0.0034(6)
C12 0.0409(8) 0.0266(8) 0.054(1) -0.0001(7) 0.0231(7) -0.0042(7)
C13 0.0321(8) 0.0379(8) 0.0407(8) -0.0030(7) 0.0135(6) -0.0092(7)
C14 0.0272(7) 0.0371(8) 0.0428(9) 0.0015(7) 0.0078(6) 0.0017(6)

loop_
_geom_bond_atom_site_label_1
_geom_bond_site_symmetry_1
_geom_bond_atom_site_label_2
_geom_bond_site_symmetry_2
_geom_bond_distance
_geom_bond_publ_flag
N1 . C2 . 1.4691(16) yes
N1 . C4 . 1.4727(16) yes
N1 . C9 . 1.4697(16) yes
N2 . C10 . 1.3385(18) yes
N2 . C14 . 1.3470(19) yes
O1 . C1 . 1.4384(16) yes
O1 . H1 . 0.88(2) yes
O1 . H2 3_656 1.88(2) yes
O2 . C3 . 1.4397(16) yes
O2 . H1 . 1.83(2) yes
O2 . H2 . 0.88(2) yes
C1 . C2 . 1.5309(18) yes
C1 . C5 . 1.524(2) yes
C1 . C6 . 1.520(2) yes
C3 . C4 . 1.5311(19) yes
C3 . C7 . 1.519(2) yes
C3 . C8 . 1.524(2) yes
C9 . C10 . 1.5111(19) yes
C10 . C11 . 1.388(2) yes
C11 . C12 . 1.384(2) yes
C12 . C13 . 1.382(2) yes
C13 . C14 . 1.373(2) yes
